data_2219535
loop_
_publ_author_name
'Zhu, Zhao-Fu'
'Shen, Xi-Hai'
'Tang, Xiao-Guang'

_publ_section_title
;A second monoclinic polymorph of
 4-(2-hydroxy-4-methoxybenzylideneamino)-1,5-dimethyl-2-phenyl-1<i>H</i>-pyrazol-3(2<i>H</i>)-one
;
_journal_coeditor_code CI2671
_journal_issue 10
_journal_name_full 'Acta Crystallographica Section E'
_journal_page_first o1965
_journal_page_last o1966
_journal_paper_doi 10.1107/S1600536808029498
_journal_volume 64
_journal_year 2008
_chemical_formula_iupac 'C19 H19 N3 O3'
_chemical_formula_moiety 'C19 H19 N3 O3'
_chemical_formula_sum 'C19 H19 N3 O3'
_chemical_formula_weight 337.37
_chemical_name_systematic
;
4-(2-hydroxy-4-methoxybenzylideneamino)-1,5-dimethyl-2-phenyl-1H-
pyrazol-3(2H)-one
;
_space_group_IT_number 15
_symmetry_cell_setting monoclinic
_symmetry_space_group_name_Hall '-C 2yc'
_symmetry_space_group_name_H-M 'C 1 2/c 1'
_atom_sites_solution_hydrogens geom
_atom_sites_solution_primary direct
_atom_sites_solution_secondary difmap
_audit_creation_method SHELXL-97
_cell_angle_alpha 90.00
_cell_angle_beta 110.500(2)
_cell_angle_gamma 90.00
_cell_formula_units_Z 8
_cell_length_a 30.581(3)
_cell_length_b 6.906(2)
_cell_length_c 17.059(3)
_cell_measurement_reflns_used 2554
_cell_measurement_temperature 298(2)
_cell_measurement_theta_max 25.6
_cell_measurement_theta_min 2.4
_cell_volume 3374.6(12)
_computing_cell_refinement 'SAINT (Bruker, 2007)'
_computing_data_collection 'SMART (Bruker, 2007)'
_computing_data_reduction 'SAINT  (Bruker, 2007)'
_computing_molecular_graphics 'SHELXTL (Sheldrick, 2008)'
_computing_publication_material 'SHELXTL (Sheldrick, 2008)'
_computing_structure_refinement 'SHELXTL (Sheldrick, 2008)'
_computing_structure_solution 'SHELXTL (Sheldrick, 2008)'
_diffrn_ambient_temperature 298(2)
_diffrn_measured_fraction_theta_full 0.989
_diffrn_measured_fraction_theta_max 0.989
_diffrn_measurement_device_type 'Bruker SMART CCD area-detector'
_diffrn_measurement_method '\w scans'
_diffrn_radiation_monochromator graphite
_diffrn_radiation_source 'fine-focus sealed tube'
_diffrn_radiation_type MoK\a
_diffrn_radiation_wavelength 0.71073
_diffrn_reflns_av_R_equivalents 0.0368
_diffrn_reflns_av_sigmaI/netI 0.0435
_diffrn_reflns_limit_h_max 38
_diffrn_reflns_limit_h_min -36
_diffrn_reflns_limit_k_max 8
_diffrn_reflns_limit_k_min -8
_diffrn_reflns_limit_l_max 21
_diffrn_reflns_limit_l_min -20
_diffrn_reflns_number 9315
_diffrn_reflns_theta_full 27.00
_diffrn_reflns_theta_max 27.00
_diffrn_reflns_theta_min 1.42
_diffrn_standards_number 0
_exptl_absorpt_coefficient_mu 0.092
_exptl_absorpt_correction_T_max 0.9757
_exptl_absorpt_correction_T_min 0.9730
_exptl_absorpt_correction_type multi-scan
_exptl_absorpt_process_details '(SADABS; Bruker, 2001)'
_exptl_crystal_colour colourless
_exptl_crystal_density_diffrn 1.328
_exptl_crystal_density_method 'not measured'
_exptl_crystal_description Block
_exptl_crystal_F_000 1424
_exptl_crystal_size_max 0.30
_exptl_crystal_size_mid 0.28
_exptl_crystal_size_min 0.27
_refine_diff_density_max 0.188
_refine_diff_density_min -0.201
_refine_ls_extinction_method none
_refine_ls_goodness_of_fit_ref 1.015
_refine_ls_hydrogen_treatment constr
_refine_ls_matrix_type full
_refine_ls_number_parameters 241
_refine_ls_number_reflns 3634
_refine_ls_number_restraints 0
_refine_ls_restrained_S_all 1.015
_refine_ls_R_factor_all 0.0802
_refine_ls_R_factor_gt 0.0483
_refine_ls_shift/su_max 0.001
_refine_ls_shift/su_mean <0.001
_refine_ls_structure_factor_coef Fsqd
_refine_ls_weighting_details 'calc w=1/[\s^2^(Fo^2^)+(0.0710P)^2^+0.6977P] where P=(Fo^2^+2Fc^2^)/3'
_refine_ls_weighting_scheme calc
_refine_ls_wR_factor_gt 0.1228
_refine_ls_wR_factor_ref 0.1446
_reflns_number_gt 2355
_reflns_number_total 3634
_reflns_threshold_expression I>2\s(I)
_cod_data_source_file ci2671.cif
_cod_data_source_block I
_cod_depositor_comments
;
The following automatic conversions were performed:
'_symmetry_cell_setting' value 'Monoclinic' changed to 'monoclinic'
according to '/home/saulius/struct/CIF-dictionaries/cif_core.dic'
dictionary named 'cif_core.dic' version 2.4.1 from 2010-06-29.

Automatic conversion script
Id: cif_fix_enum 1527 2010-12-29 10:47:43Z saulius 

The following automatic conversions were performed:

'_symmetry_cell_setting' value 'Monoclinic' changed to 'monoclinic'
according to /home/saulius/struct/CIF-dictionaries/cif_core.dic
dictionary named 'cif_core.dic' version 2.4.1 from 2010-06-29.

Automatic conversion script
Id: cif_fix_values 1715 2011-07-08 13:25:40Z adriana 
;
_cod_original_sg_symbol_H-M 'C 2/c'
_cod_database_code 2219535
_cod_database_fobs_code 2219535

loop_
_symmetry_equiv_pos_as_xyz
'x, y, z'
'-x, y, -z+1/2'
'x+1/2, y+1/2, z'
'-x+1/2, y+1/2, -z+1/2'
'-x, -y, -z'
'x, -y, z-1/2'
'-x+1/2, -y+1/2, -z'
'x+1/2, -y+1/2, z-1/2'

loop_
_atom_site_type_symbol
_atom_site_label
_atom_site_fract_x
_atom_site_fract_y
_atom_site_fract_z
_atom_site_U_iso_or_equiv
_atom_site_adp_type
_atom_site_calc_flag
_atom_site_refinement_flags
_atom_site_occupancy
_atom_site_disorder_assembly
_atom_site_disorder_group
O O1 0.13337(6) 0.6567(2) 0.02029(14) 0.0720(7) Uani d P 0.787(4) A 1
H H1 0.1613 0.6337 0.0427 0.108 Uiso calc PR 0.787(4) A 1
O O1' 0.1955(2) 1.2396(10) -0.0333(4) 0.071(3) Uani d P 0.213(4) A 2
H H1' 0.1891 1.3241 -0.0693 0.106 Uiso calc PR 0.213(4) A 2
O O2 0.03260(5) 1.1507(2) -0.13459(11) 0.0834(5) Uani d . 1 A .
O O3 0.31552(5) 0.96750(18) 0.13504(9) 0.0628(4) Uani d . 1 . .
N N1 0.22230(5) 0.7333(2) 0.08331(9) 0.0483(4) Uani d . 1 A .
N N2 0.32298(5) 0.5274(2) 0.23447(9) 0.0494(4) Uani d . 1 . .
N N3 0.34320(5) 0.6934(2) 0.21511(9) 0.0491(4) Uani d . 1 . .
C C1 0.16608(6) 0.9540(2) -0.00342(11) 0.0450(4) Uani d . 1 A .
C C2 0.12777(7) 0.8350(3) -0.01178(12) 0.0505(5) Uani d . 1 . .
H H2 0.1327 0.7125 0.0124 0.061 Uiso calc PR 0.213(4) A 2
C C3 0.08307(7) 0.8956(3) -0.05505(13) 0.0586(5) Uani d . 1 A .
H H3 0.0580 0.8144 -0.0601 0.070 Uiso calc R 1 . .
C C4 0.07548(7) 1.0762(3) -0.09092(13) 0.0573(5) Uani d . 1 . .
C C5 0.11288(7) 1.1968(3) -0.08392(12) 0.0586(5) Uani d . 1 A .
H H5 0.1078 1.3190 -0.1084 0.070 Uiso calc R 1 . .
C C6 0.15705(6) 1.1355(3) -0.04112(12) 0.0511(5) Uani d . 1 . .
H H6 0.1820 1.2171 -0.0369 0.061 Uiso calc PR 0.787(4) A 1
C C7 0.21326(6) 0.8961(2) 0.04376(11) 0.0468(4) Uani d . 1 . .
H H7 0.2378 0.9780 0.0458 0.056 Uiso calc R 1 A .
C C8 0.26761(6) 0.6861(2) 0.13421(10) 0.0437(4) Uani d . 1 . .
C C9 0.27825(6) 0.5207(2) 0.18071(11) 0.0458(4) Uani d . 1 A .
C C10 0.24772(7) 0.3533(3) 0.17836(14) 0.0658(6) Uani d . 1 . .
H H10A 0.2179 0.3725 0.1351 0.099 Uiso calc R 1 A .
H H10B 0.2436 0.3411 0.2314 0.099 Uiso calc R 1 . .
H H10C 0.2618 0.2375 0.1670 0.099 Uiso calc R 1 . .
C C11 0.35235(7) 0.3601(3) 0.26802(13) 0.0625(6) Uani d . 1 . .
H H11A 0.3354 0.2677 0.2883 0.094 Uiso calc R 1 . .
H H11B 0.3798 0.4001 0.3132 0.094 Uiso calc R 1 . .
H H11C 0.3613 0.3019 0.2248 0.094 Uiso calc R 1 . .
C C12 0.30866(6) 0.8026(2) 0.15627(11) 0.0468(4) Uani d . 1 A .
C C13 0.38321(6) 0.7784(2) 0.27470(11) 0.0460(4) Uani d . 1 . .
C C14 0.39069(7) 0.7743(3) 0.35949(12) 0.0559(5) Uani d . 1 . .
H H14 0.3703 0.7077 0.3795 0.067 Uiso calc R 1 . .
C C15 0.42859(8) 0.8700(3) 0.41369(14) 0.0673(6) Uani d . 1 . .
H H15 0.4341 0.8665 0.4709 0.081 Uiso calc R 1 . .
C C16 0.45828(8) 0.9701(3) 0.38483(15) 0.0717(6) Uani d . 1 . .
H H16 0.4836 1.0358 0.4221 0.086 Uiso calc R 1 . .
C C17 0.45062(7) 0.9736(3) 0.30043(15) 0.0672(6) Uani d . 1 . .
H H17 0.4708 1.0424 0.2807 0.081 Uiso calc R 1 . .
C C18 0.41342(7) 0.8764(3) 0.24504(13) 0.0545(5) Uani d . 1 . .
H H18 0.4087 0.8768 0.1881 0.065 Uiso calc R 1 . .
C C19 -0.00684(9) 1.0308(4) -0.1448(3) 0.1287(14) Uani d . 1 . .
H H19A -0.0037 0.9120 -0.1715 0.193 Uiso calc R 1 A .
H H19B -0.0347 1.0966 -0.1788 0.193 Uiso calc R 1 . .
H H19C -0.0088 1.0030 -0.0910 0.193 Uiso calc R 1 . .

loop_
_atom_site_aniso_label
_atom_site_aniso_U_11
_atom_site_aniso_U_22
_atom_site_aniso_U_33
_atom_site_aniso_U_12
_atom_site_aniso_U_13
_atom_site_aniso_U_23
O1 0.0605(11) 0.0448(11) 0.1057(17) -0.0043(9) 0.0229(11) 0.0205(10)
O1' 0.056(4) 0.064(4) 0.079(5) -0.012(3) 0.005(3) 0.032(4)
O2 0.0526(8) 0.0619(9) 0.1159(14) 0.0025(7) 0.0047(8) 0.0090(9)
O3 0.0643(8) 0.0470(8) 0.0663(9) -0.0092(7) 0.0094(7) 0.0151(6)
N1 0.0518(9) 0.0447(8) 0.0470(9) -0.0007(7) 0.0155(7) 0.0007(7)
N2 0.0561(9) 0.0376(8) 0.0509(9) -0.0017(7) 0.0142(8) 0.0053(7)
N3 0.0541(9) 0.0402(8) 0.0483(9) -0.0070(7) 0.0119(7) 0.0041(7)
C1 0.0505(10) 0.0432(9) 0.0406(10) -0.0025(8) 0.0150(8) -0.0014(8)
C2 0.0557(11) 0.0404(10) 0.0556(11) -0.0029(8) 0.0197(9) 0.0005(8)
C3 0.0488(11) 0.0479(11) 0.0750(14) -0.0069(9) 0.0167(10) -0.0035(10)
C4 0.0524(11) 0.0494(11) 0.0630(13) 0.0029(9) 0.0114(10) -0.0009(9)
C5 0.0618(12) 0.0461(11) 0.0608(13) -0.0010(9) 0.0125(10) 0.0087(9)
C6 0.0530(11) 0.0479(10) 0.0497(11) -0.0073(9) 0.0147(9) 0.0031(8)
C7 0.0526(10) 0.0454(10) 0.0425(10) -0.0047(8) 0.0167(8) -0.0021(8)
C8 0.0513(10) 0.0394(9) 0.0404(9) -0.0015(8) 0.0162(8) -0.0020(7)
C9 0.0541(10) 0.0410(9) 0.0442(10) -0.0015(8) 0.0195(9) -0.0011(8)
C10 0.0708(13) 0.0508(11) 0.0740(14) -0.0116(10) 0.0229(12) 0.0091(10)
C11 0.0688(13) 0.0471(11) 0.0632(13) 0.0063(10) 0.0127(11) 0.0108(9)
C12 0.0562(11) 0.0402(9) 0.0413(10) -0.0026(8) 0.0138(9) 0.0011(8)
C13 0.0453(10) 0.0397(9) 0.0487(11) 0.0024(8) 0.0111(9) -0.0004(8)
C14 0.0554(11) 0.0612(12) 0.0505(11) -0.0039(10) 0.0180(10) 0.0004(9)
C15 0.0663(13) 0.0772(14) 0.0496(12) -0.0062(12) 0.0091(11) -0.0061(10)
C16 0.0600(13) 0.0742(15) 0.0689(15) -0.0139(11) 0.0075(11) -0.0059(12)
C17 0.0565(12) 0.0623(13) 0.0838(16) -0.0101(10) 0.0255(12) 0.0009(12)
C18 0.0590(11) 0.0527(11) 0.0536(11) -0.0026(9) 0.0223(10) 0.0005(9)
C19 0.0503(14) 0.087(2) 0.211(4) -0.0084(14) -0.0024(18) 0.023(2)

loop_
_atom_type_symbol
_atom_type_description
_atom_type_scat_dispersion_real
_atom_type_scat_dispersion_imag
_atom_type_scat_source
C C 0.0033 0.0016 'International Tables Vol C Tables 4.2.6.8 and 6.1.1.4'
H H 0.0000 0.0000 'International Tables Vol C Tables 4.2.6.8 and 6.1.1.4'
N N 0.0061 0.0033 'International Tables Vol C Tables 4.2.6.8 and 6.1.1.4'
O O 0.0106 0.0060 'International Tables Vol C Tables 4.2.6.8 and 6.1.1.4'

loop_
_geom_angle_atom_site_label_1
_geom_angle_atom_site_label_2
_geom_angle_atom_site_label_3
_geom_angle
C2 O1 H1 109.5
C6 O1' H1' 109.5
C4 O2 C19 117.40(17)
C7 N1 C8 120.96(15)
C9 N2 N3 107.07(13)
C9 N2 C11 125.34(14)
N3 N2 C11 118.86(14)
N2 N3 C12 109.12(13)
N2 N3 C13 120.92(14)
C12 N3 C13 122.55(14)
C6 C1 C2 117.34(16)
C6 C1 C7 120.37(16)
C2 C1 C7 122.27(16)
O1 C2 C3 117.58(18)
O1 C2 C1 121.24(18)
C3 C2 C1 121.16(17)
C3 C2 H2 119.4
C1 C2 H2 119.4
C2 C3 C4 119.87(18)
C2 C3 H3 120.1
C4 C3 H3 120.1
O2 C4 C3 124.53(18)
O2 C4 C5 115.33(17)
C3 C4 C5 120.14(18)
C6 C5 C4 119.62(17)
C6 C5 H5 120.2
C4 C5 H5 120.2
O1' C6 C5 123.9(3)
O1' C6 C1 114.2(3)
C5 C6 C1 121.86(17)
C5 C6 H6 119.1
C1 C6 H6 119.1
N1 C7 C1 121.53(17)
N1 C7 H7 119.2
C1 C7 H7 119.2
C9 C8 N1 122.81(16)
C9 C8 C12 108.09(15)
N1 C8 C12 128.62(15)
N2 C9 C8 110.13(15)
N2 C9 C10 121.55(16)
C8 C9 C10 128.31(17)
C9 C10 H10A 109.5
C9 C10 H10B 109.5
H10A C10 H10B 109.5
C9 C10 H10C 109.5
H10A C10 H10C 109.5
H10B C10 H10C 109.5
N2 C11 H11A 109.5
N2 C11 H11B 109.5
H11A C11 H11B 109.5
N2 C11 H11C 109.5
H11A C11 H11C 109.5
H11B C11 H11C 109.5
O3 C12 N3 123.06(16)
O3 C12 C8 131.86(17)
N3 C12 C8 105.01(14)
C18 C13 C14 120.51(17)
C18 C13 N3 117.56(17)
C14 C13 N3 121.82(17)
C15 C14 C13 119.09(19)
C15 C14 H14 120.5
C13 C14 H14 120.5
C16 C15 C14 120.8(2)
C16 C15 H15 119.6
C14 C15 H15 119.6
C15 C16 C17 119.7(2)
C15 C16 H16 120.1
C17 C16 H16 120.1
C18 C17 C16 120.5(2)
C18 C17 H17 119.7
C16 C17 H17 119.7
C17 C18 C13 119.2(2)
C17 C18 H18 120.4
C13 C18 H18 120.4
O2 C19 H19A 109.5
O2 C19 H19B 109.5
H19A C19 H19B 109.5
O2 C19 H19C 109.5
H19A C19 H19C 109.5
H19B C19 H19C 109.5

loop_
_geom_bond_atom_site_label_1
_geom_bond_atom_site_label_2
_geom_bond_distance
O1 C2 1.333(2)
O1 H1 0.82
O1' C6 1.345(6)
O1' H1' 0.82
O2 C4 1.362(2)
O2 C19 1.422(3)
O3 C12 1.235(2)
N1 C7 1.291(2)
N1 C8 1.392(2)
N2 C9 1.355(2)
N2 N3 1.3959(19)
N2 C11 1.452(2)
N3 C12 1.396(2)
N3 C13 1.416(2)
C1 C6 1.392(2)
C1 C2 1.397(2)
C1 C7 1.441(2)
C2 C3 1.372(3)
C2 H2 0.93
C3 C4 1.373(3)
C3 H3 0.93
C4 C5 1.386(3)
C5 C6 1.359(3)
C5 H5 0.93
C6 H6 0.93
C7 H7 0.93
C8 C9 1.363(2)
C8 C12 1.426(2)
C9 C10 1.478(2)
C10 H10A 0.96
C10 H10B 0.96
C10 H10C 0.96
C11 H11A 0.96
C11 H11B 0.96
C11 H11C 0.96
C13 C18 1.376(3)
C13 C14 1.383(3)
C14 C15 1.373(3)
C14 H14 0.93
C15 C16 1.363(3)
C15 H15 0.93
C16 C17 1.376(3)
C16 H16 0.93
C17 C18 1.373(3)
C17 H17 0.93
C18 H18 0.93
C19 H19A 0.96
C19 H19B 0.96
C19 H19C 0.96

loop_
_geom_hbond_atom_site_label_D
_geom_hbond_atom_site_label_H
_geom_hbond_atom_site_label_A
_geom_hbond_site_symmetry_A
_geom_hbond_distance_DH
_geom_hbond_distance_HA
_geom_hbond_distance_DA
_geom_hbond_angle_DHA
O1 H1 N1 . 0.82 1.88 2.605(2) 147
O1' H1' O3 7_575 0.82 1.80 2.609(6) 169
C7 H7 O3 . 0.93 2.33 3.006(5) 129

loop_
_geom_torsion_atom_site_label_1
_geom_torsion_atom_site_label_2
_geom_torsion_atom_site_label_3
_geom_torsion_atom_site_label_4
_geom_torsion
C9 N2 N3 C12 7.87(18)
C11 N2 N3 C12 157.19(16)
C9 N2 N3 C13 158.51(16)
C11 N2 N3 C13 -52.2(2)
C6 C1 C2 O1 178.03(19)
C7 C1 C2 O1 -3.5(3)
C6 C1 C2 C3 -0.4(3)
C7 C1 C2 C3 178.12(18)
O1 C2 C3 C4 -178.5(2)
C1 C2 C3 C4 -0.1(3)
C19 O2 C4 C3 -1.2(4)
C19 O2 C4 C5 178.8(2)
C2 C3 C4 O2 -179.54(19)
C2 C3 C4 C5 0.4(3)
O2 C4 C5 C6 179.70(19)
C3 C4 C5 C6 -0.2(3)
C4 C5 C6 O1' 177.8(5)
C4 C5 C6 C1 -0.2(3)
C2 C1 C6 O1' -177.6(4)
C7 C1 C6 O1' 3.8(5)
C2 C1 C6 C5 0.6(3)
C7 C1 C6 C5 -177.99(18)
C8 N1 C7 C1 -174.67(15)
C6 C1 C7 N1 175.94(17)
C2 C1 C7 N1 -2.5(3)
C7 N1 C8 C9 176.18(17)
C7 N1 C8 C12 5.1(3)
N3 N2 C9 C8 -6.7(2)
C11 N2 C9 C8 -153.47(18)
N3 N2 C9 C10 174.23(17)
C11 N2 C9 C10 27.5(3)
N1 C8 C9 N2 -169.67(15)
C12 C8 C9 N2 3.0(2)
N1 C8 C9 C10 9.3(3)
C12 C8 C9 C10 -177.97(18)
N2 N3 C12 O3 171.32(17)
C13 N3 C12 O3 21.3(3)
N2 N3 C12 C8 -5.92(18)
C13 N3 C12 C8 -155.98(16)
C9 C8 C12 O3 -175.1(2)
N1 C8 C12 O3 -2.9(3)
C9 C8 C12 N3 1.84(19)
N1 C8 C12 N3 174.00(16)
N2 N3 C13 C18 150.64(16)
C12 N3 C13 C18 -62.7(2)
N2 N3 C13 C14 -33.2(2)
C12 N3 C13 C14 113.5(2)
C18 C13 C14 C15 0.2(3)
N3 C13 C14 C15 -175.85(18)
C13 C14 C15 C16 0.8(3)
C14 C15 C16 C17 -0.8(3)
C15 C16 C17 C18 -0.3(3)
C16 C17 C18 C13 1.3(3)
C14 C13 C18 C17 -1.3(3)
N3 C13 C18 C17 174.94(18)
